data_7244058
loop_
_publ_author_name
'Hughes, David S.'
'Bingham, Ann L.'
'Hursthouse, Michael B.'
'Threlfall, Terry L.'
'Bond, Andrew D.'

_publ_section_title
;
 The extensive solid-form landscape of sulfathiazole: geometrical
 similarity and interaction energies
;
_journal_issue 3
_journal_name_full CrystEngComm
_journal_page_first 609
_journal_page_last 619
_journal_paper_doi 10.1039/D1CE01516H
_journal_volume 24
_journal_year 2022
_chemical_formula_moiety '2(C9 H9 N3 O2 S2), C8 H14 O'
_chemical_formula_sum 'C26 H32 N6 O5 S4'
_chemical_formula_weight 636.81
_chemical_name_common 'Sulfathiazole, cyclooctanone solvate'
_chemical_name_systematic 'Sulfathiazole, cyclooctanone (2:1) solvate'
_space_group_crystal_system monoclinic
_space_group_IT_number 14
_space_group_name_Hall '-P 2yn'
_space_group_name_H-M_alt 'P 1 21/n 1'
_atom_sites_solution_hydrogens geom
_atom_sites_solution_primary dual
_atom_sites_solution_secondary difmap
_audit_creation_method SHELXL-2018/1
_audit_update_record
;
2021-11-08 deposited with the CCDC.	2021-12-10 downloaded from the CCDC.
;
_cell_angle_alpha 90
_cell_angle_beta 98.46(1)
_cell_angle_gamma 90
_cell_formula_units_Z 4
_cell_length_a 8.783(1)
_cell_length_b 14.728(4)
_cell_length_c 23.800(5)
_cell_measurement_reflns_used 50
_cell_measurement_temperature 293(2)
_cell_measurement_theta_max 57.18
_cell_measurement_theta_min 3.54
_cell_volume 3045.2(11)
_computing_cell_refinement 'CAD4 Express (Enraf Nonius, 1992)'
_computing_data_collection 'CAD4 Express (Enraf Nonius, 1992)'
_computing_data_reduction 'XCAD4 (Harms, 1996)'
_computing_molecular_graphics 'Mercury (Macrae et al., 2008)'
_computing_publication_material SHELXL
_computing_structure_refinement 'SHELXL (Sheldrick, 2015)'
_computing_structure_solution 'SHELXT (Sheldrick, 2015)'
_diffrn_ambient_temperature 293(2)
_diffrn_measured_fraction_theta_full 0.726
_diffrn_measured_fraction_theta_max 0.726
_diffrn_measurement_device_type 'Enraf Nonius TurboCAD4'
_diffrn_measurement_method 'non-profiled omega scans'
_diffrn_radiation_type CuK\a
_diffrn_radiation_wavelength 1.54178
_diffrn_reflns_av_R_equivalents 0.1543
_diffrn_reflns_av_unetI/netI 0.1223
_diffrn_reflns_Laue_measured_fraction_full 0.726
_diffrn_reflns_Laue_measured_fraction_max 0.726
_diffrn_reflns_limit_h_max 8
_diffrn_reflns_limit_h_min -9
_diffrn_reflns_limit_k_max 14
_diffrn_reflns_limit_k_min 0
_diffrn_reflns_limit_l_max 23
_diffrn_reflns_limit_l_min 0
_diffrn_reflns_number 3082
_diffrn_reflns_point_group_measured_fraction_full 0.726
_diffrn_reflns_point_group_measured_fraction_max 0.726
_diffrn_reflns_theta_full 57.184
_diffrn_reflns_theta_max 57.184
_diffrn_reflns_theta_min 3.540
_diffrn_source 'fine-focus sealed tube'
_exptl_absorpt_coefficient_mu 3.257
_exptl_absorpt_correction_T_max 0.995
_exptl_absorpt_correction_T_min 0.691
_exptl_absorpt_correction_type psi-scan
_exptl_absorpt_process_details 'North, Phillips & Mathews, 1968'
_exptl_crystal_colour colourless
_exptl_crystal_density_diffrn 1.389
_exptl_crystal_description block
_exptl_crystal_F_000 1336
_exptl_crystal_size_max 0.300
_exptl_crystal_size_mid 0.300
_exptl_crystal_size_min 0.300
_refine_diff_density_max 0.465
_refine_diff_density_min -0.412
_refine_diff_density_rms 0.083
_refine_ls_extinction_method none
_refine_ls_goodness_of_fit_ref 0.918
_refine_ls_hydrogen_treatment constr
_refine_ls_matrix_type full
_refine_ls_number_parameters 370
_refine_ls_number_reflns 2999
_refine_ls_number_restraints 0
_refine_ls_restrained_S_all 0.918
_refine_ls_R_factor_all 0.1367
_refine_ls_R_factor_gt 0.0691
_refine_ls_shift/su_max 0.000
_refine_ls_shift/su_mean 0.000
_refine_ls_structure_factor_coef Fsqd
_refine_ls_weighting_details 'w=1/[\s^2^(Fo^2^)+(0.1170P)^2^] where P=(Fo^2^+2Fc^2^)/3'
_refine_ls_weighting_scheme calc
_refine_ls_wR_factor_gt 0.1660
_refine_ls_wR_factor_ref 0.1863
_reflns_Friedel_coverage 0.000
_reflns_number_gt 1664
_reflns_number_total 2999
_reflns_threshold_expression 'I > 2\s(I)'
_cod_data_source_file d1ce01516h2.cif
_cod_data_source_block 20
_cod_depositor_comments 'Adding full bibliography for 7244056--7244077.cif.'
_cod_original_sg_symbol_H-M 'P 21/n'
_cod_database_code 7244058
_shelx_space_group_comment
;
The symmetry employed for this shelxl refinement is uniquely defined
by the following loop, which should always be used as a source of
symmetry information in preference to the above space-group names.
They are only intended as comments.
;
_shelx_estimated_absorpt_t_min 0.442
_shelx_estimated_absorpt_t_max 0.442

loop_
_space_group_symop_operation_xyz
'x, y, z'
'-x+1/2, y+1/2, -z+1/2'
'-x, -y, -z'
'x-1/2, -y-1/2, z-1/2'

loop_
_atom_site_label
_atom_site_type_symbol
_atom_site_fract_x
_atom_site_fract_y
_atom_site_fract_z
_atom_site_U_iso_or_equiv
_atom_site_adp_type
_atom_site_occupancy
_atom_site_site_symmetry_order
_atom_site_calc_flag
_atom_site_refinement_flags_posn
_atom_site_refinement_flags_adp
_atom_site_refinement_flags_occupancy
_atom_site_disorder_assembly
_atom_site_disorder_group
S11 S -0.0751(3) 0.68090(14) 0.92010(10) 0.0542(7) Uani 1 1 d . . . . .
S12 S -0.0971(3) 0.49883(16) 0.83883(10) 0.0691(8) Uani 1 1 d . . . . .
O11 O -0.0719(7) 0.7370(4) 0.9697(2) 0.0674(17) Uani 1 1 d . . . . .
O12 O -0.2049(6) 0.6887(4) 0.8760(3) 0.079(2) Uani 1 1 d . . . . .
N11 N 0.4863(8) 0.7200(4) 0.8148(3) 0.061(2) Uani 1 1 d . . . . .
H10 H 0.574008 0.728992 0.835351 0.092 Uiso 1 1 calc R U . . .
H11 H 0.480520 0.715056 0.778524 0.092 Uiso 1 1 calc R U . . .
N12 N -0.0593(7) 0.5781(4) 0.9456(3) 0.0447(17) Uani 1 1 d . . . . .
N13 N -0.0385(7) 0.4243(4) 0.9349(3) 0.0488(18) Uani 1 1 d . . . . .
H17 H -0.022975 0.415692 0.971076 0.073 Uiso 1 1 calc R U . . .
C11 C 0.3565(10) 0.7137(5) 0.8396(4) 0.043(2) Uani 1 1 d . . . . .
C12 C 0.3613(10) 0.7213(5) 0.8973(4) 0.050(2) Uani 1 1 d . . . . .
H12 H 0.455173 0.732718 0.919848 0.060 Uiso 1 1 calc R U . . .
C13 C 0.2308(11) 0.7124(5) 0.9229(4) 0.055(2) Uani 1 1 d . . . . .
H13 H 0.238000 0.713131 0.962291 0.066 Uiso 1 1 calc R U . . .
C14 C 0.0867(9) 0.7024(5) 0.8887(3) 0.040(2) Uani 1 1 d . . . . .
C15 C 0.0847(10) 0.6993(5) 0.8312(4) 0.046(2) Uani 1 1 d . . . . .
H15 H -0.009576 0.692873 0.807983 0.056 Uiso 1 1 calc R U . . .
C16 C 0.2125(10) 0.7052(6) 0.8065(3) 0.050(2) Uani 1 1 d . . . . .
H16 H 0.204773 0.703650 0.767169 0.060 Uiso 1 1 calc R U . . .
C17 C -0.0627(9) 0.5080(6) 0.9110(3) 0.046(2) Uani 1 1 d . . . . .
C18 C -0.0410(10) 0.3551(6) 0.8963(4) 0.066(3) Uani 1 1 d . . . . .
H18 H -0.025665 0.294570 0.906858 0.080 Uiso 1 1 calc R U . . .
C19 C -0.0675(11) 0.3823(6) 0.8424(4) 0.069(3) Uani 1 1 d . . . . .
H19 H -0.069783 0.344218 0.811085 0.083 Uiso 1 1 calc R U . . .
S21 S 0.4079(3) 0.60073(16) 0.66118(9) 0.0552(7) Uani 1 1 d . . . . .
S22 S 0.2755(4) 0.45500(17) 0.56244(11) 0.0862(10) Uani 1 1 d . . . . .
O21 O 0.4148(7) 0.6856(4) 0.6916(2) 0.0680(18) Uani 1 1 d . . . . .
O22 O 0.2941(6) 0.5368(4) 0.6746(2) 0.0681(18) Uani 1 1 d . . . . .
N21 N 1.0224(8) 0.4288(5) 0.7034(3) 0.075(2) Uani 1 1 d . . . . .
H20 H 1.103091 0.462218 0.704499 0.112 Uiso 1 1 calc R U . . .
H21 H 1.031812 0.371114 0.708487 0.112 Uiso 1 1 calc R U . . .
N22 N 0.3875(7) 0.6269(4) 0.5954(3) 0.0508(19) Uani 1 1 d . . . . .
N23 N 0.3297(8) 0.5874(5) 0.5015(3) 0.065(2) Uani 1 1 d . . . . .
H27 H 0.355405 0.640012 0.490392 0.097 Uiso 1 1 calc R U . . .
C21 C 0.8794(11) 0.4672(6) 0.6934(3) 0.053(2) Uani 1 1 d . . . . .
C22 C 0.8634(9) 0.5599(6) 0.6851(3) 0.057(3) Uani 1 1 d . . . . .
H22 H 0.950866 0.595718 0.685721 0.068 Uiso 1 1 calc R U . . .
C23 C 0.7207(10) 0.6000(6) 0.6759(3) 0.055(2) Uani 1 1 d . . . . .
H23 H 0.712995 0.662338 0.670072 0.066 Uiso 1 1 calc R U . . .
C24 C 0.5888(9) 0.5492(5) 0.6752(3) 0.047(2) Uani 1 1 d . . . . .
C25 C 0.6018(10) 0.4568(6) 0.6837(3) 0.053(2) Uani 1 1 d . . . . .
H25 H 0.513875 0.421600 0.683690 0.064 Uiso 1 1 calc R U . . .
C26 C 0.7462(10) 0.4160(6) 0.6923(3) 0.050(2) Uani 1 1 d . . . . .
H26 H 0.753724 0.353481 0.697431 0.060 Uiso 1 1 calc R U . . .
C27 C 0.3358(9) 0.5670(5) 0.5568(4) 0.053(2) Uani 1 1 d . . . . .
C28 C 0.2790(11) 0.5178(8) 0.4630(4) 0.084(3) Uani 1 1 d . . . . .
H28 H 0.269373 0.523156 0.423743 0.101 Uiso 1 1 calc R U . . .
C29 C 0.2466(14) 0.4433(7) 0.4904(4) 0.099(4) Uani 1 1 d . . . . .
H29 H 0.211596 0.389877 0.472083 0.119 Uiso 1 1 calc R U . . .
O30 O 0.6408(10) 0.2567(5) 0.9222(3) 0.115(3) Uani 1 1 d . . . . .
C30 C 0.5136(14) 0.2816(6) 0.8967(5) 0.083(4) Uani 1 1 d . . . . .
C31 C 0.4924(13) 0.2982(7) 0.8362(4) 0.097(4) Uani 1 1 d . . . . .
H31A H 0.454134 0.242852 0.816979 0.117 Uiso 1 1 calc R U . . .
H31B H 0.592389 0.310726 0.825178 0.117 Uiso 1 1 calc R U . . .
C32 C 0.3846(12) 0.3750(7) 0.8145(4) 0.087(3) Uani 1 1 d . . . . .
H32A H 0.362173 0.370699 0.773468 0.105 Uiso 1 1 calc R U . . .
H32B H 0.288477 0.366882 0.829406 0.105 Uiso 1 1 calc R U . . .
C33 C 0.4442(12) 0.4681(6) 0.8298(4) 0.084(3) Uani 1 1 d . . . . .
H33A H 0.366052 0.511890 0.814942 0.100 Uiso 1 1 calc R U . . .
H33B H 0.533646 0.478899 0.811197 0.100 Uiso 1 1 calc R U . . .
C34 C 0.4889(12) 0.4848(6) 0.8935(4) 0.077(3) Uani 1 1 d . . . . .
H34A H 0.579596 0.448928 0.907038 0.092 Uiso 1 1 calc R U . . .
H34B H 0.516370 0.548215 0.899393 0.092 Uiso 1 1 calc R U . . .
C35 C 0.3680(12) 0.4625(8) 0.9280(5) 0.087(3) Uani 1 1 d . . . . .
H35A H 0.270955 0.458553 0.902711 0.105 Uiso 1 1 calc R U . . .
H35B H 0.359657 0.512864 0.953648 0.105 Uiso 1 1 calc R U . . .
C36 C 0.3872(12) 0.3769(8) 0.9627(5) 0.095(4) Uani 1 1 d . . . . .
H36A H 0.482964 0.381196 0.988693 0.115 Uiso 1 1 calc R U . . .
H36B H 0.304350 0.373944 0.985500 0.115 Uiso 1 1 calc R U . . .
C37 C 0.3884(14) 0.2918(7) 0.9310(5) 0.099(4) Uani 1 1 d . . . . .
H37A H 0.291140 0.286404 0.906006 0.118 Uiso 1 1 calc R U . . .
H37B H 0.394463 0.241878 0.957815 0.118 Uiso 1 1 calc R U . . .

loop_
_atom_site_aniso_label
_atom_site_aniso_U_11
_atom_site_aniso_U_22
_atom_site_aniso_U_33
_atom_site_aniso_U_23
_atom_site_aniso_U_13
_atom_site_aniso_U_12
S11 0.0555(16) 0.0438(14) 0.0613(15) 0.0084(12) 0.0027(12) 0.0132(12)
S12 0.094(2) 0.0516(16) 0.0556(16) 0.0022(12) -0.0110(13) -0.0017(14)
O11 0.087(5) 0.050(4) 0.070(4) -0.001(3) 0.027(3) 0.023(3)
O12 0.041(4) 0.079(5) 0.109(5) 0.033(4) -0.014(4) 0.017(3)
N11 0.045(5) 0.071(5) 0.063(5) 0.003(4) -0.006(4) -0.011(4)
N12 0.053(4) 0.040(4) 0.039(4) 0.008(3) -0.002(3) 0.006(3)
N13 0.058(5) 0.039(5) 0.044(4) -0.002(4) -0.008(3) -0.003(4)
C11 0.043(6) 0.031(5) 0.053(6) 0.000(4) -0.002(5) -0.007(4)
C12 0.045(6) 0.035(5) 0.061(7) 0.001(5) -0.016(5) 0.002(4)
C13 0.070(7) 0.040(5) 0.049(6) 0.002(4) -0.015(6) 0.006(5)
C14 0.058(6) 0.025(5) 0.034(5) 0.007(4) -0.002(4) 0.003(4)
C15 0.045(6) 0.039(5) 0.050(6) 0.010(4) -0.008(5) -0.001(4)
C16 0.060(6) 0.060(6) 0.026(5) 0.017(4) -0.007(5) -0.004(5)
C17 0.044(5) 0.042(6) 0.051(6) -0.006(5) 0.001(4) 0.003(4)
C18 0.073(7) 0.055(7) 0.068(7) -0.007(6) 0.003(6) -0.011(5)
C19 0.090(8) 0.044(6) 0.071(7) -0.011(5) 0.003(6) -0.012(5)
S21 0.0636(16) 0.0513(15) 0.0493(14) 0.0002(13) 0.0037(12) 0.0059(13)
S22 0.128(2) 0.0518(16) 0.075(2) -0.0008(14) 0.0024(17) -0.0308(16)
O21 0.087(5) 0.059(4) 0.056(4) -0.021(3) 0.000(3) 0.017(3)
O22 0.064(4) 0.072(4) 0.071(4) 0.011(3) 0.017(3) -0.006(4)
N21 0.057(5) 0.040(5) 0.121(7) 0.004(4) -0.004(5) 0.001(4)
N22 0.064(5) 0.031(4) 0.055(5) -0.004(4) -0.002(4) -0.008(4)
N23 0.089(6) 0.041(5) 0.062(6) 0.005(4) 0.002(5) -0.012(4)
C21 0.066(7) 0.039(6) 0.047(6) 0.003(4) -0.010(5) -0.001(6)
C22 0.033(6) 0.048(6) 0.085(7) -0.002(5) -0.007(5) -0.006(5)
C23 0.063(7) 0.030(5) 0.063(6) 0.006(4) -0.015(5) -0.008(5)
C24 0.052(6) 0.034(5) 0.050(5) -0.004(4) -0.011(4) 0.002(5)
C25 0.051(6) 0.046(6) 0.058(6) 0.007(5) -0.006(5) -0.011(5)
C26 0.058(6) 0.032(5) 0.057(6) 0.003(4) -0.005(5) 0.002(5)
C27 0.056(6) 0.032(5) 0.068(7) 0.013(5) 0.003(5) -0.011(4)
C28 0.102(9) 0.080(8) 0.063(7) -0.009(7) -0.014(6) -0.017(7)
C29 0.159(12) 0.060(7) 0.071(8) -0.008(6) -0.006(7) -0.032(8)
O30 0.119(7) 0.080(5) 0.134(7) 0.019(5) -0.020(5) 0.024(5)
C30 0.083(9) 0.037(6) 0.114(10) -0.003(6) -0.039(8) 0.023(6)
C31 0.128(10) 0.065(7) 0.081(8) -0.023(6) -0.039(7) 0.028(7)
C32 0.093(8) 0.070(8) 0.085(8) -0.014(6) -0.033(6) 0.021(6)
C33 0.087(8) 0.063(7) 0.095(9) 0.003(6) -0.006(6) 0.012(6)
C34 0.091(8) 0.041(6) 0.092(8) -0.001(6) -0.002(7) 0.006(6)
C35 0.075(8) 0.092(9) 0.097(9) -0.009(7) 0.021(7) -0.007(7)
C36 0.083(8) 0.122(11) 0.083(8) 0.025(8) 0.015(6) -0.002(8)
C37 0.094(10) 0.064(8) 0.130(11) -0.003(8) -0.010(8) -0.031(7)

loop_
_atom_type_symbol
_atom_type_description
_atom_type_scat_dispersion_real
_atom_type_scat_dispersion_imag
_atom_type_scat_source
C C 0.0181 0.0091 'International Tables Vol C Tables 4.2.6.8 and 6.1.1.4'
H H 0.0000 0.0000 'International Tables Vol C Tables 4.2.6.8 and 6.1.1.4'
N N 0.0311 0.0180 'International Tables Vol C Tables 4.2.6.8 and 6.1.1.4'
O O 0.0492 0.0322 'International Tables Vol C Tables 4.2.6.8 and 6.1.1.4'
S S 0.3331 0.5567 'International Tables Vol C Tables 4.2.6.8 and 6.1.1.4'

loop_
_geom_angle_atom_site_label_1
_geom_angle_atom_site_label_2
_geom_angle_atom_site_label_3
_geom_angle
_geom_angle_site_symmetry_1
_geom_angle_site_symmetry_3
_geom_angle_publ_flag
O12 S11 O11 118.1(4) . . ?
O12 S11 N12 111.2(4) . . ?
O11 S11 N12 103.7(3) . . ?
O12 S11 C14 106.5(4) . . ?
O11 S11 C14 109.4(4) . . ?
N12 S11 C14 107.5(3) . . ?
C17 S12 C19 91.5(5) . . ?
C11 N11 H10 120.0 . . ?
C11 N11 H11 120.0 . . ?
H10 N11 H11 120.0 . . ?
C17 N12 S11 120.1(6) . . ?
C17 N13 C18 114.0(7) . . ?
C17 N13 H17 123.0 . . ?
C18 N13 H17 123.0 . . ?
N11 C11 C12 121.6(8) . . ?
N11 C11 C16 120.6(8) . . ?
C12 C11 C16 117.7(8) . . ?
C11 C12 C13 121.9(8) . . ?
C11 C12 H12 119.1 . . ?
C13 C12 H12 119.1 . . ?
C12 C13 C14 119.2(8) . . ?
C12 C13 H13 120.4 . . ?
C14 C13 H13 120.4 . . ?
C15 C14 C13 117.4(8) . . ?
C15 C14 S11 122.5(6) . . ?
C13 C14 S11 119.7(7) . . ?
C16 C15 C14 123.1(8) . . ?
C16 C15 H15 118.4 . . ?
C14 C15 H15 118.4 . . ?
C15 C16 C11 120.4(8) . . ?
C15 C16 H16 119.8 . . ?
C11 C16 H16 119.8 . . ?
N12 C17 N13 117.4(7) . . ?
N12 C17 S12 132.5(7) . . ?
N13 C17 S12 110.1(6) . . ?
C19 C18 N13 113.9(9) . . ?
C19 C18 H18 123.0 . . ?
N13 C18 H18 123.0 . . ?
C18 C19 S12 110.3(7) . . ?
C18 C19 H19 124.8 . . ?
S12 C19 H19 124.8 . . ?
O21 S21 O22 115.7(4) . . ?
O21 S21 N22 105.9(4) . . ?
O22 S21 N22 113.1(4) . . ?
O21 S21 C24 108.1(4) . . ?
O22 S21 C24 108.3(4) . . ?
N22 S21 C24 105.1(4) . . ?
C29 S22 C27 91.1(5) . . ?
C21 N21 H20 120.0 . . ?
C21 N21 H21 120.0 . . ?
H20 N21 H21 120.0 . . ?
C27 N22 S21 120.3(6) . . ?
C27 N23 C28 116.1(8) . . ?
C27 N23 H27 122.0 . . ?
C28 N23 H27 122.0 . . ?
N21 C21 C22 120.3(8) . . ?
N21 C21 C26 121.9(8) . . ?
C22 C21 C26 117.8(9) . . ?
C23 C22 C21 121.2(8) . . ?
C23 C22 H22 119.4 . . ?
C21 C22 H22 119.4 . . ?
C22 C23 C24 121.0(8) . . ?
C22 C23 H23 119.5 . . ?
C24 C23 H23 119.5 . . ?
C23 C24 C25 118.9(8) . . ?
C23 C24 S21 120.4(7) . . ?
C25 C24 S21 120.7(7) . . ?
C24 C25 C26 120.1(8) . . ?
C24 C25 H25 119.9 . . ?
C26 C25 H25 119.9 . . ?
C21 C26 C25 121.0(8) . . ?
C21 C26 H26 119.5 . . ?
C25 C26 H26 119.5 . . ?
N22 C27 N23 119.9(7) . . ?
N22 C27 S22 131.5(7) . . ?
N23 C27 S22 108.6(7) . . ?
C29 C28 N23 110.7(9) . . ?
C29 C28 H28 124.7 . . ?
N23 C28 H28 124.7 . . ?
C28 C29 S22 113.5(8) . . ?
C28 C29 H29 123.2 . . ?
S22 C29 H29 123.2 . . ?
O30 C30 C31 120.7(13) . . ?
O30 C30 C37 116.7(12) . . ?
C31 C30 C37 122.6(10) . . ?
C30 C31 C32 116.6(9) . . ?
C30 C31 H31A 108.1 . . ?
C32 C31 H31A 108.1 . . ?
C30 C31 H31B 108.1 . . ?
C32 C31 H31B 108.1 . . ?
H31A C31 H31B 107.3 . . ?
C33 C32 C31 115.1(8) . . ?
C33 C32 H32A 108.5 . . ?
C31 C32 H32A 108.5 . . ?
C33 C32 H32B 108.5 . . ?
C31 C32 H32B 108.5 . . ?
H32A C32 H32B 107.5 . . ?
C32 C33 C34 114.7(9) . . ?
C32 C33 H33A 108.6 . . ?
C34 C33 H33A 108.6 . . ?
C32 C33 H33B 108.6 . . ?
C34 C33 H33B 108.6 . . ?
H33A C33 H33B 107.6 . . ?
C35 C34 C33 114.6(9) . . ?
C35 C34 H34A 108.6 . . ?
C33 C34 H34A 108.6 . . ?
C35 C34 H34B 108.6 . . ?
C33 C34 H34B 108.6 . . ?
H34A C34 H34B 107.6 . . ?
C34 C35 C36 117.5(9) . . ?
C34 C35 H35A 107.9 . . ?
C36 C35 H35A 107.9 . . ?
C34 C35 H35B 107.9 . . ?
C36 C35 H35B 107.9 . . ?
H35A C35 H35B 107.2 . . ?
C37 C36 C35 116.3(9) . . ?
C37 C36 H36A 108.2 . . ?
C35 C36 H36A 108.2 . . ?
C37 C36 H36B 108.2 . . ?
C35 C36 H36B 108.2 . . ?
H36A C36 H36B 107.4 . . ?
C36 C37 C30 115.9(9) . . ?
C36 C37 H37A 108.3 . . ?
C30 C37 H37A 108.3 . . ?
C36 C37 H37B 108.3 . . ?
C30 C37 H37B 108.3 . . ?
H37A C37 H37B 107.4 . . ?

loop_
_geom_bond_atom_site_label_1
_geom_bond_atom_site_label_2
_geom_bond_distance
_geom_bond_site_symmetry_2
_geom_bond_publ_flag
S11 O12 1.436(5) . ?
S11 O11 1.438(6) . ?
S11 N12 1.630(6) . ?
S11 C14 1.730(8) . ?
S12 C17 1.705(8) . ?
S12 C19 1.737(9) . ?
N11 C11 1.362(9) . ?
N11 H10 0.8600 . ?
N11 H11 0.8600 . ?
N12 C17 1.319(9) . ?
N13 C17 1.361(9) . ?
N13 C18 1.371(10) . ?
N13 H17 0.8600 . ?
C11 C12 1.372(10) . ?
C11 C16 1.394(10) . ?
C12 C13 1.381(11) . ?
C12 H12 0.9300 . ?
C13 C14 1.409(10) . ?
C13 H13 0.9300 . ?
C14 C15 1.367(10) . ?
C15 C16 1.343(10) . ?
C15 H15 0.9300 . ?
C16 H16 0.9300 . ?
C18 C19 1.332(11) . ?
C18 H18 0.9300 . ?
C19 H19 0.9300 . ?
S21 O21 1.441(5) . ?
S21 O22 1.443(6) . ?
S21 N22 1.596(6) . ?
S21 C24 1.748(8) . ?
S22 C29 1.704(10) . ?
S22 C27 1.744(8) . ?
N21 C21 1.367(10) . ?
N21 H20 0.8600 . ?
N21 H21 0.8600 . ?
N22 C27 1.306(10) . ?
N23 C27 1.342(10) . ?
N23 C28 1.402(11) . ?
N23 H27 0.8600 . ?
C21 C22 1.384(11) . ?
C21 C26 1.389(11) . ?
C22 C23 1.374(10) . ?
C22 H22 0.9300 . ?
C23 C24 1.377(10) . ?
C23 H23 0.9300 . ?
C24 C25 1.378(10) . ?
C25 C26 1.391(10) . ?
C25 H25 0.9300 . ?
C26 H26 0.9300 . ?
C28 C29 1.329(13) . ?
C28 H28 0.9300 . ?
C29 H29 0.9300 . ?
O30 C30 1.245(10) . ?
C30 C31 1.447(14) . ?
C30 C37 1.471(14) . ?
C31 C32 1.516(12) . ?
C31 H31A 0.9700 . ?
C31 H31B 0.9700 . ?
C32 C33 1.492(12) . ?
C32 H32A 0.9700 . ?
C32 H32B 0.9700 . ?
C33 C34 1.531(12) . ?
C33 H33A 0.9700 . ?
C33 H33B 0.9700 . ?
C34 C35 1.471(12) . ?
C34 H34A 0.9700 . ?
C34 H34B 0.9700 . ?
C35 C36 1.503(13) . ?
C35 H35A 0.9700 . ?
C35 H35B 0.9700 . ?
C36 C37 1.464(13) . ?
C36 H36A 0.9700 . ?
C36 H36B 0.9700 . ?
C37 H37A 0.9700 . ?
C37 H37B 0.9700 . ?

loop_
_geom_hbond_atom_site_label_D
_geom_hbond_atom_site_label_H
_geom_hbond_atom_site_label_A
_geom_hbond_distance_DH
_geom_hbond_distance_HA
_geom_hbond_distance_DA
_geom_hbond_angle_DHA
_geom_hbond_site_symmetry_A
_geom_hbond_publ_flag
N11 H10 O12 0.86 2.12 2.921(8) 154.1 1_655 yes
N11 H11 O21 0.86 2.11 2.950(9) 165.6 . yes
N13 H17 S11 0.86 2.97 3.780(7) 157.8 3_567 yes
N13 H17 N12 0.86 2.01 2.845(9) 163.9 3_567 yes
N21 H20 O22 0.86 2.21 3.029(9) 159.4 1_655 yes
N21 H21 N11 0.86 2.29 3.104(9) 157.2 2_646 yes
N23 H27 O11 0.86 2.01 2.864(9) 175.5 4_675 yes

loop_
_geom_torsion_atom_site_label_1
_geom_torsion_atom_site_label_2
_geom_torsion_atom_site_label_3
_geom_torsion_atom_site_label_4
_geom_torsion
_geom_torsion_site_symmetry_1
_geom_torsion_site_symmetry_2
_geom_torsion_site_symmetry_3
_geom_torsion_site_symmetry_4
_geom_torsion_publ_flag
O12 S11 N12 C17 50.0(7) . . . . ?
O11 S11 N12 C17 178.0(6) . . . . ?
C14 S11 N12 C17 -66.2(7) . . . . ?
N11 C11 C12 C13 -178.2(7) . . . . ?
C16 C11 C12 C13 6.0(11) . . . . ?
C11 C12 C13 C14 -5.0(12) . . . . ?
C12 C13 C14 C15 1.8(11) . . . . ?
C12 C13 C14 S11 174.1(6) . . . . ?
O12 S11 C14 C15 -17.1(7) . . . . ?
O11 S11 C14 C15 -145.9(6) . . . . ?
N12 S11 C14 C15 102.2(7) . . . . ?
O12 S11 C14 C13 170.9(6) . . . . ?
O11 S11 C14 C13 42.2(7) . . . . ?
N12 S11 C14 C13 -69.8(7) . . . . ?
C13 C14 C15 C16 0.2(11) . . . . ?
S11 C14 C15 C16 -171.9(6) . . . . ?
C14 C15 C16 C11 0.9(12) . . . . ?
N11 C11 C16 C15 -179.8(7) . . . . ?
C12 C11 C16 C15 -3.9(11) . . . . ?
S11 N12 C17 N13 175.7(5) . . . . ?
S11 N12 C17 S12 -6.2(11) . . . . ?
C18 N13 C17 N12 -178.9(7) . . . . ?
C18 N13 C17 S12 2.5(9) . . . . ?
C19 S12 C17 N12 178.7(9) . . . . ?
C19 S12 C17 N13 -3.1(6) . . . . ?
C17 N13 C18 C19 -0.3(11) . . . . ?
N13 C18 C19 S12 -2.0(11) . . . . ?
C17 S12 C19 C18 2.9(8) . . . . ?
O21 S21 N22 C27 -161.1(7) . . . . ?
O22 S21 N22 C27 -33.3(8) . . . . ?
C24 S21 N22 C27 84.6(7) . . . . ?
N21 C21 C22 C23 -178.9(7) . . . . ?
C26 C21 C22 C23 -0.2(12) . . . . ?
C21 C22 C23 C24 0.6(13) . . . . ?
C22 C23 C24 C25 -0.3(12) . . . . ?
C22 C23 C24 S21 -177.9(6) . . . . ?
O21 S21 C24 C23 -42.3(8) . . . . ?
O22 S21 C24 C23 -168.4(6) . . . . ?
N22 S21 C24 C23 70.5(7) . . . . ?
O21 S21 C24 C25 140.2(7) . . . . ?
O22 S21 C24 C25 14.1(8) . . . . ?
N22 S21 C24 C25 -107.1(7) . . . . ?
C23 C24 C25 C26 -0.5(12) . . . . ?
S21 C24 C25 C26 177.1(6) . . . . ?
N21 C21 C26 C25 178.1(7) . . . . ?
C22 C21 C26 C25 -0.6(12) . . . . ?
C24 C25 C26 C21 1.0(12) . . . . ?
S21 N22 C27 N23 -175.1(6) . . . . ?
S21 N22 C27 S22 1.6(12) . . . . ?
C28 N23 C27 N22 177.4(8) . . . . ?
C28 N23 C27 S22 0.0(10) . . . . ?
C29 S22 C27 N22 -176.8(9) . . . . ?
C29 S22 C27 N23 0.1(7) . . . . ?
C27 N23 C28 C29 -0.1(13) . . . . ?
N23 C28 C29 S22 0.2(13) . . . . ?
C27 S22 C29 C28 -0.2(10) . . . . ?
O30 C30 C31 C32 -144.7(10) . . . . ?
C37 C30 C31 C32 36.0(15) . . . . ?
C30 C31 C32 C33 70.9(14) . . . . ?
C31 C32 C33 C34 -56.8(13) . . . . ?
C32 C33 C34 C35 -52.8(12) . . . . ?
C33 C34 C35 C36 105.1(11) . . . . ?
C34 C35 C36 C37 -62.9(14) . . . . ?
C35 C36 C37 C30 61.9(14) . . . . ?
O30 C30 C37 C36 81.3(13) . . . . ?
C31 C30 C37 C36 -99.4(12) . . . . ?
